data_4068746
loop_
_publ_author_name
'Zi, Guofu'
'Liu, Xue'
'Xiang, Li'
'Song, Haibin'

_publ_section_title
;
 Synthesis of Group 4 Metal Amides with New Chiral Biaryldiamine-Based
 Ligands and Their Use as Catalysts for Asymmetric
 Hydroamination/Cyclization
;
_journal_issue 4
_journal_name_full Organometallics
_journal_page_first 1127
_journal_paper_doi 10.1021/om801061v
_journal_volume 28
_journal_year 2009
_chemical_absolute_configuration rmad
_chemical_formula_moiety 'C87.25 H92 N6 O2 Ti'
_chemical_formula_sum 'C87.25 H92 N6 O2 Ti'
_chemical_formula_weight 1304.57
_chemical_name_systematic
; 
 ? 
;
_space_group_IT_number 4
_symmetry_cell_setting monoclinic
_symmetry_space_group_name_Hall 'P 2yb'
_symmetry_space_group_name_H-M 'P 1 21 1'
_atom_sites_solution_hydrogens geom
_atom_sites_solution_primary direct
_atom_sites_solution_secondary difmap
_audit_creation_method SHELXL-97
_cell_angle_alpha 90.00
_cell_angle_beta 97.104(3)
_cell_angle_gamma 90.00
_cell_formula_units_Z 2
_cell_length_a 16.1953(15)
_cell_length_b 10.9013(10)
_cell_length_c 21.0798(19)
_cell_measurement_reflns_used 7335
_cell_measurement_temperature 113(2)
_cell_measurement_theta_max 27.1
_cell_measurement_theta_min 1.9
_cell_volume 3693.1(6)
_computing_cell_refinement CrystalClear
_computing_data_collection 'CrystalClear (Rigaku/MSC Inc., 2005)'
_computing_data_reduction CrystalClear
_computing_publication_material 'CrystalStructure 3.7.0'
_computing_structure_refinement 'SHELXL-97 (Sheldrick, 1997)'
_computing_structure_solution 'SHELXS-97 (Sheldrick, 1990)'
_diffrn_ambient_temperature 113(2)
_diffrn_detector_area_resol_mean 7.31
_diffrn_measured_fraction_theta_full 0.996
_diffrn_measured_fraction_theta_max 0.996
_diffrn_measurement_device_type 'Rigaku Saturn CCD area detector'
_diffrn_measurement_method '\w and \f scans'
_diffrn_radiation_monochromator confocal
_diffrn_radiation_source 'rotating anode'
_diffrn_radiation_type MoK\a
_diffrn_radiation_wavelength 0.71070
_diffrn_reflns_av_R_equivalents 0.0619
_diffrn_reflns_av_sigmaI/netI 0.1077
_diffrn_reflns_limit_h_max 19
_diffrn_reflns_limit_h_min -19
_diffrn_reflns_limit_k_max 13
_diffrn_reflns_limit_k_min -11
_diffrn_reflns_limit_l_max 25
_diffrn_reflns_limit_l_min -25
_diffrn_reflns_number 24032
_diffrn_reflns_theta_full 25.99
_diffrn_reflns_theta_max 25.99
_diffrn_reflns_theta_min 1.50
_diffrn_standards_decay_% 0
_diffrn_standards_interval_count 0
_diffrn_standards_interval_time 0
_diffrn_standards_number 0
_exptl_absorpt_coefficient_mu 0.168
_exptl_absorpt_correction_T_max 0.9769
_exptl_absorpt_correction_T_min 0.9704
_exptl_absorpt_correction_type multi-scan
_exptl_absorpt_process_details crystalclear
_exptl_crystal_colour orange
_exptl_crystal_density_diffrn 1.173
_exptl_crystal_density_method 'not measured'
_exptl_crystal_description block
_exptl_crystal_F_000 1391
_exptl_crystal_size_max 0.18
_exptl_crystal_size_mid 0.16
_exptl_crystal_size_min 0.14
_refine_diff_density_max 0.471
_refine_diff_density_min -0.413
_refine_diff_density_rms 0.069
_refine_ls_abs_structure_details 'Flack H D (1983), Acta Cryst. A39, 876-881'
_refine_ls_abs_structure_Flack -0.01(3)
_refine_ls_extinction_coef 0.0152(14)
_refine_ls_extinction_expression Fc^*^=kFc[1+0.001xFc^2^\l^3^/sin(2\q)]^-1/4^
_refine_ls_extinction_method SHELXL
_refine_ls_goodness_of_fit_ref 1.030
_refine_ls_hydrogen_treatment constr
_refine_ls_matrix_type full
_refine_ls_number_parameters 965
_refine_ls_number_reflns 12426
_refine_ls_number_restraints 211
_refine_ls_restrained_S_all 1.034
_refine_ls_R_factor_all 0.0916
_refine_ls_R_factor_gt 0.0700
_refine_ls_shift/su_max 0.002
_refine_ls_shift/su_mean 0.002
_refine_ls_structure_factor_coef Fsqd
_refine_ls_weighting_details 'calc w=1/[\s^2^(Fo^2^)+(0.0948P)^2^+0.0000P] where P=(Fo^2^+2Fc^2^)/3'
_refine_ls_weighting_scheme calc
_refine_ls_wR_factor_gt 0.1730
_refine_ls_wR_factor_ref 0.1874
_reflns_number_gt 8976
_reflns_number_total 12426
_reflns_threshold_expression >2sigma(I)
_cod_data_source_file om801061v_si_001.cif
_cod_data_source_block compound17
_cod_original_sg_symbol_H-M P2(1)
_cod_database_code 4068746

loop_
_symmetry_equiv_pos_as_xyz
'x, y, z'
'-x, y+1/2, -z'

loop_
_atom_site_label
_atom_site_type_symbol
_atom_site_fract_x
_atom_site_fract_y
_atom_site_fract_z
_atom_site_U_iso_or_equiv
_atom_site_adp_type
_atom_site_occupancy
_atom_site_symmetry_multiplicity
_atom_site_calc_flag
_atom_site_refinement_flags
_atom_site_disorder_assembly
_atom_site_disorder_group
Ti1 Ti 0.18892(4) 0.12485(13) 0.20385(3) 0.0345(2) Uani 1 1 d . . .
N1 N 0.2341(2) 0.1735(3) 0.11515(14) 0.0297(7) Uani 1 1 d . . .
N2 N 0.0836(2) 0.0839(3) -0.00264(14) 0.0318(8) Uani 1 1 d . . .
N3 N 0.2318(2) 0.1156(4) 0.30368(14) 0.0387(8) Uani 1 1 d . . .
N4 N 0.0411(3) 0.1246(7) 0.3632(2) 0.0847(17) Uani 1 1 d . . .
N5 N 0.1283(2) -0.0266(4) 0.19352(16) 0.0409(9) Uani 1 1 d . . .
N6 N 0.0970(2) 0.2352(4) 0.19205(16) 0.0397(9) Uani 1 1 d . . .
O1 O 0.29681(17) 0.0347(3) 0.17914(12) 0.0347(7) Uani 1 1 d . . .
O2 O 0.27044(18) 0.2683(3) 0.24655(12) 0.0371(7) Uani 1 1 d . . .
C1 C 0.2129(2) 0.2665(4) 0.00658(17) 0.0258(8) Uani 1 1 d . . .
C2 C 0.2242(2) 0.2751(4) 0.07242(17) 0.0276(8) Uani 1 1 d . . .
C3 C 0.2194(3) 0.3912(4) 0.10362(19) 0.0334(9) Uani 1 1 d . . .
H3 H 0.2254 0.3950 0.1490 0.040 Uiso 1 1 calc R . .
C4 C 0.2062(3) 0.4957(4) 0.0688(2) 0.0359(9) Uani 1 1 d . . .
H4 H 0.2058 0.5724 0.0902 0.043 Uiso 1 1 calc R . .
C5 C 0.1931(2) 0.4924(4) 0.0011(2) 0.0318(9) Uani 1 1 d . . .
C6 C 0.1966(2) 0.3775(4) -0.03021(18) 0.0285(8) Uani 1 1 d . . .
C7 C 0.1825(3) 0.3761(4) -0.09822(18) 0.0360(10) Uani 1 1 d . . .
H7 H 0.1827 0.3000 -0.1202 0.043 Uiso 1 1 calc R . .
C8 C 0.1686(3) 0.4830(5) -0.1327(2) 0.0423(11) Uani 1 1 d . . .
H8 H 0.1594 0.4799 -0.1780 0.051 Uiso 1 1 calc R . .
C9 C 0.1680(3) 0.5979(4) -0.1009(2) 0.0412(11) Uani 1 1 d . . .
H9 H 0.1593 0.6714 -0.1250 0.049 Uiso 1 1 calc R . .
C10 C 0.1799(2) 0.6027(4) -0.0355(2) 0.0401(10) Uani 1 1 d . . .
H10 H 0.1793 0.6796 -0.0144 0.048 Uiso 1 1 calc R . .
C11 C 0.2190(2) 0.1485(4) -0.02886(16) 0.0282(9) Uani 1 1 d . . .
C12 C 0.1561(2) 0.0619(4) -0.03291(17) 0.0302(9) Uani 1 1 d . . .
C13 C 0.1630(3) -0.0489(4) -0.06867(18) 0.0353(10) Uani 1 1 d . . .
H13 H 0.1201 -0.1088 -0.0705 0.042 Uiso 1 1 calc R . .
C14 C 0.2311(3) -0.0688(4) -0.10025(19) 0.0378(10) Uani 1 1 d . . .
H14 H 0.2353 -0.1432 -0.1231 0.045 Uiso 1 1 calc R . .
C15 C 0.2947(2) 0.0190(4) -0.09932(17) 0.0303(9) Uani 1 1 d . . .
C16 C 0.2893(2) 0.1281(4) -0.06292(16) 0.0288(8) Uani 1 1 d . . .
C17 C 0.3552(2) 0.2151(4) -0.06194(19) 0.0337(9) Uani 1 1 d . . .
H17 H 0.3539 0.2877 -0.0372 0.040 Uiso 1 1 calc R . .
C18 C 0.4206(3) 0.1953(4) -0.0963(2) 0.0394(10) Uani 1 1 d . . .
H18 H 0.4634 0.2550 -0.0956 0.047 Uiso 1 1 calc R . .
C19 C 0.4250(3) 0.0873(4) -0.1327(2) 0.0382(10) Uani 1 1 d . . .
H19 H 0.4704 0.0749 -0.1565 0.046 Uiso 1 1 calc R . .
C20 C 0.3645(3) 0.0015(4) -0.13358(19) 0.0375(10) Uani 1 1 d . . .
H20 H 0.3686 -0.0718 -0.1574 0.045 Uiso 1 1 calc R . .
C21 C 0.3001(2) 0.1046(4) 0.13025(16) 0.0296(9) Uani 1 1 d . . .
C22 C 0.3776(2) 0.0998(4) 0.09735(16) 0.0286(9) Uani 1 1 d . . .
C23 C 0.3918(3) -0.0079(4) 0.06405(19) 0.0345(9) Uani 1 1 d . . .
C24 C 0.4646(3) -0.0160(4) 0.0354(2) 0.0383(10) Uani 1 1 d . . .
H24 H 0.4749 -0.0884 0.0126 0.046 Uiso 1 1 calc R . .
C25 C 0.5224(3) 0.0777(5) 0.0390(2) 0.0428(11) Uani 1 1 d . . .
C26 C 0.5081(3) 0.1809(5) 0.0736(2) 0.0438(11) Uani 1 1 d . . .
H26 H 0.5484 0.2447 0.0774 0.053 Uiso 1 1 calc R . .
C27 C 0.4347(3) 0.1947(4) 0.1038(2) 0.0368(10) Uani 1 1 d . . .
C28 C 0.3316(3) -0.1142(4) 0.0595(2) 0.0402(10) Uani 1 1 d . . .
H28A H 0.3462 -0.1697 0.0958 0.060 Uiso 1 1 calc R . .
H28B H 0.3347 -0.1587 0.0195 0.060 Uiso 1 1 calc R . .
H28C H 0.2750 -0.0833 0.0603 0.060 Uiso 1 1 calc R . .
C29 C 0.6015(3) 0.0661(6) 0.0082(3) 0.0647(15) Uani 1 1 d . . .
H29A H 0.6493 0.0625 0.0415 0.097 Uiso 1 1 calc R . .
H29B H 0.6070 0.1374 -0.0193 0.097 Uiso 1 1 calc R . .
H29C H 0.5993 -0.0089 -0.0176 0.097 Uiso 1 1 calc R . .
C30 C 0.4231(3) 0.3076(5) 0.1423(2) 0.0434(11) Uani 1 1 d . . .
H30A H 0.3928 0.3695 0.1149 0.065 Uiso 1 1 calc R . .
H30B H 0.4777 0.3402 0.1597 0.065 Uiso 1 1 calc R . .
H30C H 0.3914 0.2869 0.1775 0.065 Uiso 1 1 calc R . .
C31 C 0.0431(3) -0.0256(5) 0.0189(2) 0.0422(11) Uani 1 1 d . . .
H31A H 0.0158 -0.0703 -0.0182 0.063 Uiso 1 1 calc R . .
H31B H 0.0015 -0.0015 0.0466 0.063 Uiso 1 1 calc R . .
H31C H 0.0849 -0.0785 0.0429 0.063 Uiso 1 1 calc R . .
C32 C 0.0232(3) 0.1625(5) -0.0409(2) 0.0458(12) Uani 1 1 d . . .
H32A H 0.0512 0.2365 -0.0538 0.069 Uiso 1 1 calc R . .
H32B H -0.0211 0.1856 -0.0155 0.069 Uiso 1 1 calc R . .
H32C H -0.0009 0.1178 -0.0791 0.069 Uiso 1 1 calc R . .
C33 C 0.2111(3) 0.0403(5) 0.4111(2) 0.0498(13) Uani 1 1 d . . .
C34 C 0.2381(3) 0.0242(5) 0.35230(19) 0.0438(12) Uani 1 1 d . . .
C35 C 0.2712(3) -0.0901(5) 0.3365(2) 0.0475(12) Uani 1 1 d . . .
H35 H 0.2877 -0.1012 0.2952 0.057 Uiso 1 1 calc R . .
C36 C 0.2800(3) -0.1850(5) 0.3789(2) 0.0553(14) Uani 1 1 d . . .
H36 H 0.3032 -0.2603 0.3668 0.066 Uiso 1 1 calc R . .
C37 C 0.2551(4) -0.1730(6) 0.4405(2) 0.0588(16) Uani 1 1 d . . .
C38 C 0.2197(4) -0.0603(6) 0.4561(2) 0.0597(16) Uani 1 1 d . . .
C39 C 0.1926(5) -0.0478(6) 0.5176(2) 0.076(2) Uani 1 1 d . . .
H39 H 0.1668 0.0258 0.5290 0.091 Uiso 1 1 calc R . .
C40 C 0.2045(5) -0.1449(7) 0.5610(3) 0.094(3) Uani 1 1 d . . .
H40 H 0.1866 -0.1360 0.6020 0.112 Uiso 1 1 calc R . .
C41 C 0.2415(5) -0.2538(7) 0.5460(3) 0.083(2) Uani 1 1 d . . .
H41 H 0.2507 -0.3179 0.5766 0.100 Uiso 1 1 calc R . .
C42 C 0.2642(4) -0.2667(6) 0.4871(2) 0.0703(18) Uani 1 1 d . . .
H42 H 0.2875 -0.3427 0.4763 0.084 Uiso 1 1 calc R . .
C43 C 0.1756(4) 0.1567(6) 0.4312(2) 0.0586(15) Uani 1 1 d . . .
C44 C 0.0951(4) 0.1948(7) 0.4086(3) 0.0714(18) Uani 1 1 d . . .
C45 C 0.0657(5) 0.3092(9) 0.4308(4) 0.099(3) Uani 1 1 d . . .
H45 H 0.0121 0.3378 0.4137 0.118 Uiso 1 1 calc R . .
C46 C 0.1120(6) 0.3774(8) 0.4754(4) 0.093(3) Uani 1 1 d . . .
H46 H 0.0904 0.4521 0.4897 0.111 Uiso 1 1 calc R . .
C47 C 0.1933(5) 0.3376(7) 0.5011(3) 0.079(2) Uani 1 1 d . . .
C48 C 0.2258(4) 0.2294(5) 0.4791(2) 0.0563(14) Uani 1 1 d . . .
C49 C 0.3073(4) 0.1951(5) 0.5038(2) 0.0567(14) Uani 1 1 d . . .
H49 H 0.3307 0.1230 0.4881 0.068 Uiso 1 1 calc R . .
C50 C 0.3540(5) 0.2634(6) 0.5502(2) 0.0746(19) Uani 1 1 d . . .
H50 H 0.4088 0.2389 0.5665 0.089 Uiso 1 1 calc R . .
C51 C 0.3184(7) 0.3708(7) 0.5728(3) 0.094(3) Uani 1 1 d . . .
H51 H 0.3494 0.4171 0.6057 0.112 Uiso 1 1 calc R . .
C52 C 0.2409(7) 0.4097(7) 0.5487(3) 0.092(3) Uani 1 1 d . . .
H52 H 0.2190 0.4838 0.5635 0.111 Uiso 1 1 calc R . .
C53 C 0.2824(3) 0.2118(5) 0.30087(18) 0.0376(10) Uani 1 1 d . . .
C54 C 0.3480(3) 0.2574(4) 0.35084(17) 0.0370(10) Uani 1 1 d . . .
C55 C 0.4248(3) 0.1957(5) 0.3647(2) 0.0413(11) Uani 1 1 d . . .
C56 C 0.4854(3) 0.2500(5) 0.4090(2) 0.0458(11) Uani 1 1 d . . .
H56 H 0.5368 0.2086 0.4197 0.055 Uiso 1 1 calc R . .
C57 C 0.4733(3) 0.3622(5) 0.4380(2) 0.0510(13) Uani 1 1 d . . .
C58 C 0.3989(3) 0.4212(5) 0.4218(2) 0.0484(12) Uani 1 1 d . . .
H58 H 0.3903 0.4982 0.4410 0.058 Uiso 1 1 calc R . .
C59 C 0.3349(3) 0.3729(5) 0.37815(19) 0.0395(10) Uani 1 1 d . . .
C60 C 0.4428(3) 0.0767(5) 0.3325(2) 0.0498(12) Uani 1 1 d . . .
H60A H 0.5025 0.0709 0.3293 0.075 Uiso 1 1 calc R . .
H60B H 0.4117 0.0742 0.2896 0.075 Uiso 1 1 calc R . .
H60C H 0.4259 0.0076 0.3577 0.075 Uiso 1 1 calc R . .
C61 C 0.5413(4) 0.4165(7) 0.4862(3) 0.0753(19) Uani 1 1 d . . .
H61A H 0.5288 0.5029 0.4936 0.113 Uiso 1 1 calc R . .
H61B H 0.5950 0.4101 0.4696 0.113 Uiso 1 1 calc R . .
H61C H 0.5437 0.3713 0.5266 0.113 Uiso 1 1 calc R . .
C62 C 0.2553(3) 0.4424(5) 0.3615(2) 0.0451(12) Uani 1 1 d . . .
H62A H 0.2545 0.4787 0.3189 0.068 Uiso 1 1 calc R . .
H62B H 0.2515 0.5076 0.3930 0.068 Uiso 1 1 calc R . .
H62C H 0.2080 0.3864 0.3617 0.068 Uiso 1 1 calc R . .
C63 C 0.0201(6) 0.0067(10) 0.3848(4) 0.130(4) Uani 1 1 d . . .
H63A H 0.0708 -0.0424 0.3944 0.195 Uiso 1 1 calc R . .
H63B H -0.0178 -0.0340 0.3515 0.195 Uiso 1 1 calc R . .
H63C H -0.0072 0.0152 0.4235 0.195 Uiso 1 1 calc R . .
C64 C -0.0321(5) 0.1850(12) 0.3309(4) 0.133(4) Uani 1 1 d . . .
H64A H -0.0734 0.1949 0.3608 0.200 Uiso 1 1 calc R . .
H64B H -0.0557 0.1351 0.2944 0.200 Uiso 1 1 calc R . .
H64C H -0.0165 0.2657 0.3158 0.200 Uiso 1 1 calc R . .
C65 C 0.0410(4) -0.0432(6) 0.2018(3) 0.0723(17) Uani 1 1 d . . .
H65A H 0.0146 -0.0980 0.1684 0.108 Uiso 1 1 calc R . .
H65B H 0.0128 0.0365 0.1986 0.108 Uiso 1 1 calc R . .
H65C H 0.0369 -0.0792 0.2438 0.108 Uiso 1 1 calc R . .
C66 C 0.1609(3) -0.1484(5) 0.1834(2) 0.0539(13) Uani 1 1 d . . .
H66A H 0.1587 -0.1982 0.2218 0.081 Uiso 1 1 calc R . .
H66B H 0.2187 -0.1417 0.1745 0.081 Uiso 1 1 calc R . .
H66C H 0.1273 -0.1873 0.1470 0.081 Uiso 1 1 calc R . .
C67 C 0.0406(3) 0.2400(6) 0.1340(2) 0.0613(15) Uani 1 1 d . . .
H67A H -0.0161 0.2231 0.1435 0.092 Uiso 1 1 calc R . .
H67B H 0.0567 0.1785 0.1040 0.092 Uiso 1 1 calc R . .
H67C H 0.0426 0.3218 0.1150 0.092 Uiso 1 1 calc R . .
C68 C 0.0895(4) 0.3470(7) 0.2286(3) 0.080(2) Uani 1 1 d . . .
H68A H 0.1153 0.4152 0.2080 0.121 Uiso 1 1 calc R . .
H68B H 0.1176 0.3360 0.2721 0.121 Uiso 1 1 calc R . .
H68C H 0.0305 0.3652 0.2303 0.121 Uiso 1 1 calc R . .
C69 C 0.6128(5) 0.5305(8) 0.3238(4) 0.129(4) Uani 1 1 d D . .
H69A H 0.6063 0.4936 0.3653 0.193 Uiso 1 1 calc R . .
H69B H 0.6551 0.5951 0.3296 0.193 Uiso 1 1 calc R . .
H69C H 0.6301 0.4673 0.2951 0.193 Uiso 1 1 calc R . .
C70 C 0.5302(2) 0.5854(4) 0.29488(17) 0.078(2) Uani 1 1 d GD . .
C71 C 0.4630(3) 0.5086(4) 0.27613(19) 0.085(2) Uani 1 1 d GD . .
H71 H 0.4671 0.4233 0.2851 0.102 Uiso 1 1 calc R . .
C72 C 0.3899(2) 0.5567(5) 0.24422(19) 0.080(2) Uani 1 1 d G . .
H72 H 0.3441 0.5043 0.2314 0.095 Uiso 1 1 calc R . .
C73 C 0.3840(3) 0.6816(6) 0.23106(19) 0.097(3) Uani 1 1 d G . .
H73 H 0.3340 0.7145 0.2093 0.117 Uiso 1 1 calc R . .
C74 C 0.4511(4) 0.7583(4) 0.2498(2) 0.117(4) Uani 1 1 d G . .
H74 H 0.4470 0.8437 0.2408 0.141 Uiso 1 1 calc R . .
C75 C 0.5242(3) 0.7102(4) 0.2817(2) 0.094(3) Uani 1 1 d GD . .
H75 H 0.5701 0.7627 0.2945 0.112 Uiso 1 1 calc R . .
C76 C 0.1238(6) 0.0459(10) 0.7571(4) 0.089(4) Uani 0.582(7) 1 d PDU A 1
H76A H 0.1816 0.0506 0.7480 0.134 Uiso 0.582(7) 1 calc PR A 1
H76B H 0.1094 -0.0397 0.7648 0.134 Uiso 0.582(7) 1 calc PR A 1
H76C H 0.1174 0.0949 0.7952 0.134 Uiso 0.582(7) 1 calc PR A 1
C77 C 0.0668(4) 0.0951(6) 0.7009(2) 0.067(3) Uani 0.582(7) 1 d PGDU A 1
C78 C 0.0957(3) 0.1093(7) 0.6419(3) 0.061(3) Uani 0.582(7) 1 d PGDU A 1
H78A H 0.1514 0.0880 0.6369 0.073 Uiso 0.582(7) 1 calc PR A 1
C79 C 0.0430(4) 0.1547(7) 0.5902(2) 0.064(3) Uani 0.582(7) 1 d PGDU A 1
H79A H 0.0626 0.1644 0.5499 0.077 Uiso 0.582(7) 1 calc PR A 1
C80 C -0.0386(4) 0.1859(8) 0.5975(3) 0.082(3) Uani 0.582(7) 1 d PGDU A 1
H80A H -0.0746 0.2170 0.5621 0.099 Uiso 0.582(7) 1 calc PR A 1
C81 C -0.0674(4) 0.1718(9) 0.6565(3) 0.086(4) Uani 0.582(7) 1 d PGDU A 1
H81A H -0.1231 0.1931 0.6614 0.104 Uiso 0.582(7) 1 calc PR A 1
C82 C -0.0147(4) 0.1264(8) 0.7082(3) 0.072(3) Uani 0.582(7) 1 d PGDU A 1
H82A H -0.0344 0.1167 0.7485 0.086 Uiso 0.582(7) 1 calc PR A 1
C76' C -0.0634(7) 0.1584(13) 0.6297(7) 0.082(3) Uani 0.418(7) 1 d PDU A 2
H76D H -0.1043 0.1270 0.6562 0.123 Uiso 0.418(7) 1 calc PR A 2
H76E H -0.0658 0.1097 0.5904 0.123 Uiso 0.418(7) 1 calc PR A 2
H76F H -0.0758 0.2443 0.6187 0.123 Uiso 0.418(7) 1 calc PR A 2
C77' C 0.0220(5) 0.1494(7) 0.6660(4) 0.065(4) Uani 0.418(7) 1 d PGDU A 2
C78' C 0.0320(6) 0.1217(11) 0.7309(4) 0.080(5) Uani 0.418(7) 1 d PGDU A 2
H78B H -0.0154 0.1084 0.7524 0.096 Uiso 0.418(7) 1 calc PR A 2
C79' C 0.1114(7) 0.1135(12) 0.7642(3) 0.077(5) Uani 0.418(7) 1 d PGDU A 2
H79B H 0.1183 0.0946 0.8085 0.093 Uiso 0.418(7) 1 calc PR A 2
C80' C 0.1808(5) 0.1329(14) 0.7327(5) 0.107(6) Uani 0.418(7) 1 d PGDU A 2
H80B H 0.2350 0.1272 0.7555 0.129 Uiso 0.418(7) 1 calc PR A 2
C81' C 0.1708(5) 0.1605(15) 0.6678(5) 0.121(7) Uani 0.418(7) 1 d PGDU A 2
H81B H 0.2182 0.1738 0.6463 0.145 Uiso 0.418(7) 1 calc PR A 2
C82' C 0.0914(6) 0.1688(11) 0.6345(3) 0.067(5) Uani 0.418(7) 1 d PGDU A 2
H82B H 0.0845 0.1877 0.5901 0.080 Uiso 0.418(7) 1 calc PR A 2
C83 C 0.2309(8) 0.3315(10) 0.7232(6) 0.076(5) Uani 0.385(12) 1 d PDU B 1
H83A H 0.2324 0.2829 0.7624 0.114 Uiso 0.385(12) 1 calc PR B 1
H83B H 0.2545 0.2836 0.6905 0.114 Uiso 0.385(12) 1 calc PR B 1
H83C H 0.1732 0.3531 0.7077 0.114 Uiso 0.385(12) 1 calc PR B 1
C84 C 0.2810(5) 0.4467(7) 0.7369(4) 0.049(4) Uani 0.385(12) 1 d PGDU B 1
C85 C 0.3554(6) 0.4434(7) 0.7776(4) 0.050(4) Uani 0.385(12) 1 d PGDU B 1
H85A H 0.3747 0.3682 0.7968 0.060 Uiso 0.385(12) 1 calc PR B 1
C86 C 0.4015(5) 0.5501(9) 0.7902(5) 0.057(4) Uani 0.385(12) 1 d PGDU B 1
H86A H 0.4523 0.5479 0.8180 0.068 Uiso 0.385(12) 1 calc PR B 1
C87 C 0.3732(7) 0.6602(8) 0.7621(5) 0.061(4) Uani 0.385(12) 1 d PGDU B 1
H87A H 0.4047 0.7331 0.7707 0.074 Uiso 0.385(12) 1 calc PR B 1
C88 C 0.2988(8) 0.6635(7) 0.7214(5) 0.073(5) Uani 0.385(12) 1 d PGDU B 1
H88A H 0.2795 0.7387 0.7022 0.088 Uiso 0.385(12) 1 calc PR B 1
C89 C 0.2527(6) 0.5568(8) 0.7088(5) 0.041(5) Uani 0.385(12) 1 d PGDU B 1
H89A H 0.2019 0.5590 0.6810 0.049 Uiso 0.385(12) 1 calc PR B 1
C83' C 0.2965(16) 0.7803(14) 0.7250(11) 0.166(13) Uani 0.365(12) 1 d PDU B 2
H83D H 0.3293 0.8282 0.7585 0.248 Uiso 0.365(12) 1 calc PR B 2
H83E H 0.2380 0.8049 0.7220 0.248 Uiso 0.365(12) 1 calc PR B 2
H83F H 0.3173 0.7954 0.6839 0.248 Uiso 0.365(12) 1 calc PR B 2
C84' C 0.3043(10) 0.6471(12) 0.7409(7) 0.088(7) Uani 0.365(12) 1 d PGDU B 2
C85' C 0.3712(9) 0.6059(16) 0.7831(7) 0.119(10) Uani 0.365(12) 1 d PGDU B 2
H85B H 0.4118 0.6624 0.8017 0.143 Uiso 0.365(12) 1 calc PR B 2
C86' C 0.3787(9) 0.4819(17) 0.7981(7) 0.090(7) Uani 0.365(12) 1 d PGDU B 2
H86B H 0.4245 0.4537 0.8270 0.108 Uiso 0.365(12) 1 calc PR B 2
C87' C 0.3193(10) 0.3992(13) 0.7709(7) 0.078(6) Uani 0.365(12) 1 d PGDU B 2
H87B H 0.3245 0.3144 0.7811 0.094 Uiso 0.365(12) 1 calc PR B 2
C88' C 0.2524(9) 0.4404(14) 0.7286(8) 0.083(6) Uani 0.365(12) 1 d PGDU B 2
H88B H 0.2118 0.3839 0.7100 0.099 Uiso 0.365(12) 1 calc PR B 2
C89' C 0.2449(9) 0.5644(15) 0.7136(7) 0.105(13) Uani 0.365(12) 1 d PGDU B 2
H89B H 0.1991 0.5926 0.6847 0.126 Uiso 0.365(12) 1 calc PR B 2

loop_
_atom_site_aniso_label
_atom_site_aniso_U_11
_atom_site_aniso_U_22
_atom_site_aniso_U_33
_atom_site_aniso_U_23
_atom_site_aniso_U_13
_atom_site_aniso_U_12
Ti1 0.0248(4) 0.0468(5) 0.0315(3) 0.0046(3) 0.0016(3) -0.0078(4)
N1 0.0255(18) 0.033(2) 0.0302(15) 0.0045(13) 0.0027(13) -0.0027(15)
N2 0.0240(17) 0.035(2) 0.0369(16) 0.0049(14) 0.0062(13) -0.0042(15)
N3 0.0312(18) 0.050(2) 0.0335(15) 0.0082(17) -0.0005(13) -0.0149(19)
N4 0.050(3) 0.137(5) 0.071(3) 0.029(4) 0.023(2) -0.010(4)
N5 0.0265(19) 0.058(3) 0.0371(18) 0.0105(17) -0.0010(15) -0.0124(18)
N6 0.0245(19) 0.057(3) 0.0382(17) -0.0008(17) 0.0051(14) -0.0083(18)
O1 0.0298(15) 0.0339(17) 0.0392(14) 0.0117(12) -0.0006(12) -0.0039(13)
O2 0.0329(16) 0.0471(19) 0.0303(13) 0.0070(13) -0.0004(11) -0.0099(14)
C1 0.0163(18) 0.026(2) 0.0357(18) 0.0067(16) 0.0059(14) 0.0002(16)
C2 0.0177(18) 0.025(2) 0.040(2) 0.0045(17) 0.0050(15) -0.0007(16)
C3 0.027(2) 0.034(2) 0.040(2) -0.0021(18) 0.0050(16) -0.0013(18)
C4 0.026(2) 0.028(2) 0.054(2) -0.0039(19) 0.0062(18) 0.0028(18)
C5 0.0145(18) 0.028(2) 0.054(2) 0.0052(18) 0.0102(16) 0.0012(17)
C6 0.0151(18) 0.030(2) 0.041(2) 0.0085(17) 0.0057(15) 0.0017(16)
C7 0.029(2) 0.037(3) 0.043(2) 0.0106(19) 0.0089(17) 0.0068(19)
C8 0.028(2) 0.051(3) 0.049(2) 0.018(2) 0.0086(19) 0.009(2)
C9 0.026(2) 0.035(3) 0.063(3) 0.024(2) 0.0073(18) 0.0056(19)
C10 0.0205(19) 0.034(3) 0.067(3) 0.014(2) 0.0111(18) 0.0026(18)
C11 0.0249(19) 0.032(2) 0.0272(16) 0.0097(16) 0.0023(14) 0.0041(17)
C12 0.024(2) 0.036(2) 0.0304(18) 0.0066(17) 0.0020(15) 0.0019(18)
C13 0.032(2) 0.033(3) 0.039(2) 0.0018(18) -0.0006(17) -0.0029(19)
C14 0.042(3) 0.033(2) 0.039(2) -0.0027(18) 0.0056(19) -0.001(2)
C15 0.029(2) 0.030(2) 0.0323(18) 0.0040(16) 0.0038(16) 0.0033(18)
C16 0.0269(19) 0.029(2) 0.0309(16) 0.0130(18) 0.0037(14) 0.0047(19)
C17 0.032(2) 0.027(2) 0.044(2) 0.0051(17) 0.0110(17) 0.0006(18)
C18 0.037(2) 0.035(3) 0.049(2) 0.0067(19) 0.0173(19) 0.003(2)
C19 0.037(2) 0.033(3) 0.046(2) 0.0041(18) 0.0112(18) 0.0060(19)
C20 0.039(2) 0.033(3) 0.042(2) 0.0043(18) 0.0112(18) 0.011(2)
C21 0.0232(19) 0.032(2) 0.0324(17) 0.0040(17) -0.0010(14) -0.0024(18)
C22 0.0200(19) 0.029(2) 0.0357(18) 0.0064(16) 0.0012(14) 0.0018(16)
C23 0.030(2) 0.030(2) 0.042(2) 0.0085(18) -0.0022(17) 0.0038(19)
C24 0.030(2) 0.029(2) 0.055(2) 0.002(2) 0.0039(19) 0.0108(19)
C25 0.025(2) 0.038(3) 0.067(3) 0.007(2) 0.012(2) 0.007(2)
C26 0.023(2) 0.033(3) 0.077(3) 0.006(2) 0.011(2) -0.0056(19)
C27 0.026(2) 0.035(3) 0.050(2) 0.0043(19) 0.0064(18) 0.0005(19)
C28 0.042(3) 0.035(3) 0.042(2) 0.0030(19) 0.0010(19) 0.000(2)
C29 0.039(3) 0.053(3) 0.108(4) -0.007(3) 0.034(3) 0.009(3)
C30 0.032(2) 0.037(3) 0.060(3) -0.004(2) 0.006(2) -0.012(2)
C31 0.035(2) 0.047(3) 0.045(2) 0.007(2) 0.0074(19) -0.010(2)
C32 0.025(2) 0.049(3) 0.064(3) 0.014(2) 0.0075(19) 0.008(2)
C33 0.053(3) 0.055(3) 0.042(2) 0.006(2) 0.009(2) -0.020(3)
C34 0.040(3) 0.053(3) 0.036(2) 0.006(2) 0.0000(18) -0.025(2)
C35 0.049(3) 0.053(3) 0.039(2) 0.009(2) -0.003(2) -0.022(2)
C36 0.065(4) 0.057(3) 0.041(2) 0.010(2) -0.006(2) -0.024(3)
C37 0.082(4) 0.050(3) 0.040(2) 0.009(2) -0.011(2) -0.037(3)
C38 0.069(4) 0.073(4) 0.036(2) 0.013(2) 0.003(2) -0.036(3)
C39 0.118(6) 0.068(4) 0.046(3) 0.008(3) 0.025(3) -0.036(4)
C40 0.168(8) 0.076(5) 0.040(3) 0.013(3) 0.026(4) -0.061(5)
C41 0.138(7) 0.058(4) 0.051(3) 0.019(3) 0.001(3) -0.044(4)
C42 0.112(5) 0.049(3) 0.045(3) 0.013(2) -0.009(3) -0.033(3)
C43 0.056(3) 0.079(4) 0.044(2) 0.017(3) 0.018(2) -0.005(3)
C44 0.078(4) 0.087(5) 0.058(3) 0.010(3) 0.043(3) -0.001(4)
C45 0.093(6) 0.138(8) 0.074(4) 0.027(5) 0.047(4) 0.024(6)
C46 0.134(7) 0.086(5) 0.072(4) 0.020(4) 0.068(5) 0.037(5)
C47 0.117(6) 0.076(5) 0.051(3) 0.013(3) 0.035(4) 0.005(5)
C48 0.085(4) 0.047(3) 0.043(2) 0.012(2) 0.029(3) 0.004(3)
C49 0.079(4) 0.050(3) 0.040(2) 0.009(2) 0.003(2) -0.001(3)
C50 0.118(6) 0.063(4) 0.040(3) 0.006(3) -0.001(3) -0.014(4)
C51 0.173(9) 0.063(5) 0.049(3) -0.010(3) 0.028(4) -0.028(5)
C52 0.162(9) 0.058(4) 0.065(4) 0.013(3) 0.045(5) 0.004(5)
C53 0.029(2) 0.047(3) 0.036(2) 0.0054(19) 0.0030(17) -0.004(2)
C54 0.036(2) 0.045(3) 0.0290(19) 0.0058(18) -0.0001(17) -0.012(2)
C55 0.043(3) 0.039(3) 0.039(2) 0.0060(19) -0.0035(19) -0.007(2)
C56 0.037(3) 0.053(3) 0.044(2) 0.002(2) -0.0070(19) -0.005(2)
C57 0.047(3) 0.061(4) 0.042(2) -0.011(2) -0.007(2) -0.014(3)
C58 0.051(3) 0.056(3) 0.037(2) -0.005(2) 0.004(2) -0.009(3)
C59 0.036(2) 0.049(3) 0.035(2) 0.0036(19) 0.0088(18) -0.008(2)
C60 0.042(3) 0.050(3) 0.054(3) 0.001(2) -0.008(2) -0.007(2)
C61 0.061(4) 0.088(5) 0.070(4) -0.026(3) -0.022(3) -0.013(4)
C62 0.042(3) 0.050(3) 0.044(2) 0.002(2) 0.009(2) -0.003(2)
C63 0.122(7) 0.174(10) 0.094(5) 0.038(6) 0.010(5) -0.084(7)
C64 0.057(4) 0.251(14) 0.096(5) 0.009(6) 0.031(4) 0.028(6)
C65 0.047(3) 0.064(4) 0.108(5) 0.017(4) 0.019(3) -0.015(3)
C66 0.049(3) 0.050(3) 0.063(3) -0.004(2) 0.005(2) -0.019(3)
C67 0.046(3) 0.073(4) 0.060(3) -0.007(3) -0.013(2) 0.017(3)
C68 0.036(3) 0.108(6) 0.093(4) -0.048(4) -0.007(3) 0.008(3)
C69 0.136(8) 0.157(9) 0.088(5) -0.029(6) -0.007(5) 0.012(7)
C70 0.093(5) 0.086(5) 0.056(3) -0.010(3) 0.018(3) -0.031(4)
C71 0.103(6) 0.096(6) 0.060(4) -0.001(3) 0.017(4) -0.043(5)
C72 0.082(5) 0.096(6) 0.067(4) -0.009(4) 0.037(4) -0.021(4)
C73 0.099(6) 0.121(8) 0.080(4) 0.011(5) 0.041(4) 0.048(6)
C74 0.194(11) 0.058(5) 0.118(7) -0.030(5) 0.092(7) -0.036(6)
C75 0.131(7) 0.075(6) 0.082(5) -0.034(4) 0.042(4) -0.037(5)
C76 0.093(8) 0.083(8) 0.088(7) 0.016(6) -0.006(6) -0.006(6)
C77 0.070(6) 0.061(6) 0.067(5) 0.008(5) -0.003(4) -0.001(5)
C78 0.059(6) 0.065(7) 0.060(5) -0.010(5) 0.016(4) -0.010(5)
C79 0.080(6) 0.061(6) 0.053(4) -0.002(4) 0.017(4) -0.009(5)
C80 0.086(6) 0.073(5) 0.086(6) 0.002(5) 0.004(4) 0.002(4)
C81 0.073(7) 0.111(9) 0.077(6) -0.014(6) 0.017(5) 0.011(6)
C82 0.082(7) 0.070(6) 0.068(5) 0.020(5) 0.030(5) 0.006(6)
C76' 0.086(6) 0.073(5) 0.086(6) 0.002(5) 0.004(4) 0.002(4)
C77' 0.063(7) 0.038(7) 0.089(7) -0.009(6) -0.008(6) 0.009(6)
C78' 0.072(8) 0.088(9) 0.084(8) -0.006(7) 0.032(7) -0.004(8)
C79' 0.102(9) 0.069(9) 0.063(7) 0.015(7) 0.022(6) 0.005(8)
C80' 0.098(9) 0.132(11) 0.091(8) 0.022(8) 0.010(7) 0.005(9)
C81' 0.109(10) 0.144(12) 0.110(9) 0.022(8) 0.015(8) -0.001(9)
C82' 0.069(8) 0.071(9) 0.062(7) 0.008(6) 0.015(6) 0.010(7)
C83 0.084(9) 0.072(9) 0.080(8) -0.017(7) 0.040(7) -0.017(7)
C84 0.051(7) 0.059(8) 0.041(6) 0.001(5) 0.026(6) 0.007(6)
C85 0.059(8) 0.051(7) 0.038(6) -0.013(5) -0.009(6) -0.006(6)
C86 0.067(8) 0.048(8) 0.054(7) -0.018(6) 0.004(6) -0.001(7)
C87 0.081(8) 0.057(8) 0.045(6) -0.019(6) 0.000(6) -0.004(6)
C88 0.109(10) 0.066(9) 0.048(7) 0.011(6) 0.022(7) 0.009(7)
C89 0.046(7) 0.053(8) 0.021(5) -0.011(5) -0.002(5) 0.005(6)
C83' 0.187(16) 0.166(15) 0.139(14) -0.030(10) 0.001(9) 0.009(10)
C84' 0.117(11) 0.085(10) 0.061(8) -0.009(7) 0.006(8) -0.001(8)
C85' 0.114(12) 0.134(13) 0.108(12) -0.024(9) 0.005(9) 0.008(9)
C86' 0.087(10) 0.101(11) 0.081(10) -0.022(8) 0.010(8) -0.003(9)
C87' 0.069(9) 0.101(10) 0.067(8) -0.002(8) 0.020(7) 0.024(8)
C88' 0.076(9) 0.115(11) 0.063(9) -0.004(8) 0.031(7) 0.001(8)
C89' 0.103(15) 0.122(16) 0.091(14) 0.011(9) 0.016(9) -0.001(9)

loop_
_atom_type_symbol
_atom_type_description
_atom_type_scat_dispersion_real
_atom_type_scat_dispersion_imag
_atom_type_scat_source
C C 0.0033 0.0016 'International Tables Vol C Tables 4.2.6.8 and 6.1.1.4'
H H 0.0000 0.0000 'International Tables Vol C Tables 4.2.6.8 and 6.1.1.4'
N N 0.0061 0.0033 'International Tables Vol C Tables 4.2.6.8 and 6.1.1.4'
O O 0.0106 0.0060 'International Tables Vol C Tables 4.2.6.8 and 6.1.1.4'
Ti Ti 0.2776 0.4457 'International Tables Vol C Tables 4.2.6.8 and 6.1.1.4'

loop_
_geom_angle_atom_site_label_1
_geom_angle_atom_site_label_2
_geom_angle_atom_site_label_3
_geom_angle
N6 Ti1 N5 98.50(17)
N6 Ti1 O1 155.85(12)
N5 Ti1 O1 89.94(14)
N6 Ti1 N3 108.16(15)
N5 Ti1 N3 99.83(14)
O1 Ti1 N3 92.47(12)
N6 Ti1 N1 94.30(13)
N5 Ti1 N1 109.66(14)
O1 Ti1 N1 61.56(11)
N3 Ti1 N1 139.68(12)
N6 Ti1 O2 91.41(14)
N5 Ti1 O2 160.70(13)
O1 Ti1 O2 87.61(11)
N3 Ti1 O2 61.19(12)
N1 Ti1 O2 85.89(11)
N6 Ti1 C21 125.40(14)
N5 Ti1 C21 104.38(15)
O1 Ti1 C21 30.61(11)
N3 Ti1 C21 115.57(12)
N1 Ti1 C21 31.30(12)
O2 Ti1 C21 82.79(12)
N6 Ti1 C53 104.18(15)
N5 Ti1 C53 130.55(15)
O1 Ti1 C53 86.80(13)
N3 Ti1 C53 31.30(13)
N1 Ti1 C53 111.70(13)
O2 Ti1 C53 30.19(12)
C21 Ti1 C53 97.26(12)
C21 N1 C2 128.5(3)
C21 N1 Ti1 90.2(2)
C2 N1 Ti1 135.7(3)
C12 N2 C31 115.3(3)
C12 N2 C32 112.5(3)
C31 N2 C32 110.7(3)
C53 N3 C34 126.2(3)
C53 N3 Ti1 92.6(2)
C34 N3 Ti1 136.7(3)
C63 N4 C44 114.8(6)
C63 N4 C64 110.4(7)
C44 N4 C64 117.7(8)
C66 N5 C65 106.2(4)
C66 N5 Ti1 127.7(3)
C65 N5 Ti1 125.7(4)
C67 N6 C68 109.6(4)
C67 N6 Ti1 122.6(3)
C68 N6 Ti1 125.1(3)
C21 O1 Ti1 92.3(2)
C53 O2 Ti1 92.3(3)
C2 C1 C6 118.4(4)
C2 C1 C11 123.5(3)
C6 C1 C11 118.1(3)
C1 C2 N1 125.0(4)
C1 C2 C3 120.9(3)
N1 C2 C3 113.9(3)
C4 C3 C2 120.5(4)
C4 C3 H3 119.8
C2 C3 H3 119.8
C3 C4 C5 121.1(4)
C3 C4 H4 119.4
C5 C4 H4 119.4
C4 C5 C6 118.7(4)
C4 C5 C10 121.1(4)
C6 C5 C10 120.1(4)
C5 C6 C7 117.9(4)
C5 C6 C1 120.3(3)
C7 C6 C1 121.8(4)
C8 C7 C6 121.1(4)
C8 C7 H7 119.4
C6 C7 H7 119.4
C7 C8 C9 120.5(4)
C7 C8 H8 119.8
C9 C8 H8 119.8
C10 C9 C8 120.0(4)
C10 C9 H9 120.0
C8 C9 H9 120.0
C9 C10 C5 120.3(4)
C9 C10 H10 119.9
C5 C10 H10 119.9
C12 C11 C16 119.1(4)
C12 C11 C1 121.5(3)
C16 C11 C1 119.2(4)
C11 C12 N2 119.9(4)
C11 C12 C13 120.1(3)
N2 C12 C13 119.9(4)
C14 C13 C12 120.4(4)
C14 C13 H13 119.8
C12 C13 H13 119.8
C13 C14 C15 121.1(4)
C13 C14 H14 119.4
C15 C14 H14 119.4
C14 C15 C16 118.9(3)
C14 C15 C20 121.8(4)
C16 C15 C20 119.3(4)
C15 C16 C17 117.8(3)
C15 C16 C11 120.3(4)
C17 C16 C11 121.9(4)
C18 C17 C16 120.9(4)
C18 C17 H17 119.6
C16 C17 H17 119.6
C17 C18 C19 120.8(4)
C17 C18 H18 119.6
C19 C18 H18 119.6
C20 C19 C18 119.9(4)
C20 C19 H19 120.0
C18 C19 H19 120.0
C19 C20 C15 121.2(4)
C19 C20 H20 119.4
C15 C20 H20 119.4
O1 C21 N1 114.8(3)
O1 C21 C22 117.8(3)
N1 C21 C22 127.4(3)
O1 C21 Ti1 57.13(19)
N1 C21 Ti1 58.55(18)
C22 C21 Ti1 169.1(3)
C27 C22 C23 121.8(3)
C27 C22 C21 120.9(4)
C23 C22 C21 117.2(3)
C24 C23 C22 118.0(4)
C24 C23 C28 119.9(4)
C22 C23 C28 122.0(4)
C25 C24 C23 122.3(4)
C25 C24 H24 118.9
C23 C24 H24 118.9
C26 C25 C24 118.5(4)
C26 C25 C29 120.2(4)
C24 C25 C29 121.3(5)
C25 C26 C27 121.8(4)
C25 C26 H26 119.1
C27 C26 H26 119.1
C22 C27 C26 117.6(4)
C22 C27 C30 122.7(3)
C26 C27 C30 119.7(4)
C23 C28 H28A 109.5
C23 C28 H28B 109.5
H28A C28 H28B 109.5
C23 C28 H28C 109.5
H28A C28 H28C 109.5
H28B C28 H28C 109.5
C25 C29 H29A 109.5
C25 C29 H29B 109.5
H29A C29 H29B 109.5
C25 C29 H29C 109.5
H29A C29 H29C 109.5
H29B C29 H29C 109.5
C27 C30 H30A 109.5
C27 C30 H30B 109.5
H30A C30 H30B 109.5
C27 C30 H30C 109.5
H30A C30 H30C 109.5
H30B C30 H30C 109.5
N2 C31 H31A 109.5
N2 C31 H31B 109.5
H31A C31 H31B 109.5
N2 C31 H31C 109.5
H31A C31 H31C 109.5
H31B C31 H31C 109.5
N2 C32 H32A 109.5
N2 C32 H32B 109.5
H32A C32 H32B 109.5
N2 C32 H32C 109.5
H32A C32 H32C 109.5
H32B C32 H32C 109.5
C34 C33 C38 118.6(5)
C34 C33 C43 123.1(4)
C38 C33 C43 118.3(4)
C33 C34 C35 119.8(4)
C33 C34 N3 123.8(5)
C35 C34 N3 116.3(4)
C36 C35 C34 121.8(5)
C36 C35 H35 119.1
C34 C35 H35 119.1
C35 C36 C37 120.9(6)
C35 C36 H36 119.6
C37 C36 H36 119.6
C38 C37 C42 118.5(5)
C38 C37 C36 117.8(5)
C42 C37 C36 123.8(6)
C37 C38 C39 118.3(5)
C37 C38 C33 121.1(4)
C39 C38 C33 120.6(6)
C40 C39 C38 119.4(7)
C40 C39 H39 120.3
C38 C39 H39 120.3
C41 C40 C39 121.8(6)
C41 C40 H40 119.1
C39 C40 H40 119.1
C42 C41 C40 118.5(6)
C42 C41 H41 120.8
C40 C41 H41 120.8
C41 C42 C37 123.4(7)
C41 C42 H42 118.3
C37 C42 H42 118.3
C44 C43 C48 119.6(6)
C44 C43 C33 122.7(6)
C48 C43 C33 117.6(5)
C43 C44 C45 118.8(7)
C43 C44 N4 122.3(6)
C45 C44 N4 118.9(7)
C46 C45 C44 121.8(8)
C46 C45 H45 119.1
C44 C45 H45 119.1
C45 C46 C47 120.2(7)
C45 C46 H46 119.9
C47 C46 H46 119.9
C48 C47 C52 120.5(8)
C48 C47 C46 119.9(7)
C52 C47 C46 119.5(8)
C47 C48 C49 118.4(6)
C47 C48 C43 119.5(6)
C49 C48 C43 122.1(5)
C50 C49 C48 121.7(6)
C50 C49 H49 119.1
C48 C49 H49 119.1
C49 C50 C51 118.4(7)
C49 C50 H50 120.8
C51 C50 H50 120.8
C52 C51 C50 121.9(7)
C52 C51 H51 119.1
C50 C51 H51 119.1
C51 C52 C47 118.9(7)
C51 C52 H52 120.5
C47 C52 H52 120.5
O2 C53 N3 112.8(4)
O2 C53 C54 118.9(4)
N3 C53 C54 128.3(4)
O2 C53 Ti1 57.5(2)
N3 C53 Ti1 56.1(2)
C54 C53 Ti1 170.6(3)
C59 C54 C55 120.9(4)
C59 C54 C53 117.2(4)
C55 C54 C53 121.4(4)
C56 C55 C54 117.6(4)
C56 C55 C60 120.4(4)
C54 C55 C60 122.0(4)
C57 C56 C55 122.7(5)
C57 C56 H56 118.6
C55 C56 H56 118.6
C58 C57 C56 118.0(4)
C58 C57 C61 121.6(5)
C56 C57 C61 120.4(5)
C57 C58 C59 122.9(5)
C57 C58 H58 118.6
C59 C58 H58 118.6
C58 C59 C54 117.9(4)
C58 C59 C62 120.5(4)
C54 C59 C62 121.6(4)
C55 C60 H60A 109.5
C55 C60 H60B 109.5
H60A C60 H60B 109.5
C55 C60 H60C 109.5
H60A C60 H60C 109.5
H60B C60 H60C 109.5
C57 C61 H61A 109.5
C57 C61 H61B 109.5
H61A C61 H61B 109.5
C57 C61 H61C 109.5
H61A C61 H61C 109.5
H61B C61 H61C 109.5
C59 C62 H62A 109.5
C59 C62 H62B 109.5
H62A C62 H62B 109.5
C59 C62 H62C 109.5
H62A C62 H62C 109.5
H62B C62 H62C 109.5
N4 C63 H63A 109.5
N4 C63 H63B 109.5
H63A C63 H63B 109.5
N4 C63 H63C 109.5
H63A C63 H63C 109.5
H63B C63 H63C 109.5
N4 C64 H64A 109.5
N4 C64 H64B 109.5
H64A C64 H64B 109.5
N4 C64 H64C 109.5
H64A C64 H64C 109.5
H64B C64 H64C 109.5
N5 C65 H65A 109.5
N5 C65 H65B 109.5
H65A C65 H65B 109.5
N5 C65 H65C 109.5
H65A C65 H65C 109.5
H65B C65 H65C 109.5
N5 C66 H66A 109.5
N5 C66 H66B 109.5
H66A C66 H66B 109.5
N5 C66 H66C 109.5
H66A C66 H66C 109.5
H66B C66 H66C 109.5
N6 C67 H67A 109.5
N6 C67 H67B 109.5
H67A C67 H67B 109.5
N6 C67 H67C 109.5
H67A C67 H67C 109.5
H67B C67 H67C 109.5
N6 C68 H68A 109.5
N6 C68 H68B 109.5
H68A C68 H68B 109.5
N6 C68 H68C 109.5
H68A C68 H68C 109.5
H68B C68 H68C 109.5
C70 C69 H69A 109.5
C70 C69 H69B 109.5
H69A C69 H69B 109.5
C70 C69 H69C 109.5
H69A C69 H69C 109.5
H69B C69 H69C 109.5
C71 C70 C75 120.0
C71 C70 C69 119.6(3)
C75 C70 C69 120.1(3)
C72 C71 C70 120.0
C72 C71 H71 120.0
C70 C71 H71 120.0
C71 C72 C73 120.0
C71 C72 H72 120.0
C73 C72 H72 120.0
C74 C73 C72 120.0
C74 C73 H73 120.0
C72 C73 H73 120.0
C73 C74 C75 120.0
C73 C74 H74 120.0
C75 C74 H74 120.0
C74 C75 C70 120.0
C74 C75 H75 120.0
C70 C75 H75 120.0
C78 C77 C82 120.0
C78 C77 C76 120.2(4)
C82 C77 C76 119.8(4)
C77 C78 C79 120.0
C77 C78 H78A 120.0
C79 C78 H78A 120.0
C80 C79 C78 120.0
C80 C79 H79A 120.0
C78 C79 H79A 120.0
C79 C80 C81 120.0
C79 C80 H80A 120.0
C81 C80 H80A 120.0
C82 C81 C80 120.0
C82 C81 H81A 120.0
C80 C81 H81A 120.0
C81 C82 C77 120.0
C81 C82 H82A 120.0
C77 C82 H82A 120.0
C77' C76' H76D 109.5
C77' C76' H76E 109.5
H76D C76' H76E 109.5
C77' C76' H76F 109.5
H76D C76' H76F 109.5
H76E C76' H76F 109.5
C78' C77' C82' 120.0
C78' C77' C76' 120.3(4)
C82' C77' C76' 119.7(4)
C77' C78' C79' 120.0
C77' C78' H78B 120.0
C79' C78' H78B 120.0
C80' C79' C78' 120.0
C80' C79' H79B 120.0
C78' C79' H79B 120.0
C81' C80' C79' 120.0
C81' C80' H80B 120.0
C79' C80' H80B 120.0
C80' C81' C82' 120.0
C80' C81' H81B 120.0
C82' C81' H81B 120.0
C81' C82' C77' 120.0
C81' C82' H82B 120.0
C77' C82' H82B 120.0
C85 C84 C89 120.0
C85 C84 C83 120.2(4)
C89 C84 C83 119.8(4)
C86 C85 C84 120.0
C86 C85 H85A 120.0
C84 C85 H85A 120.0
C87 C86 C85 120.0
C87 C86 H86A 120.0
C85 C86 H86A 120.0
C88 C87 C86 120.0
C88 C87 H87A 120.0
C86 C87 H87A 120.0
C89 C88 C87 120.0
C89 C88 H88A 120.0
C87 C88 H88A 120.0
C88 C89 C84 120.0
C88 C89 H89A 120.0
C84 C89 H89A 120.0
C84' C83' H83D 109.5
C84' C83' H83E 109.4
H83D C83' H83E 109.5
C84' C83' H83F 109.5
H83D C83' H83F 109.5
H83E C83' H83F 109.5
C85' C84' C89' 120.0
C85' C84' C83' 119.7(4)
C89' C84' C83' 120.3(4)
C86' C85' C84' 120.0
C86' C85' H85B 120.0
C84' C85' H85B 120.0
C85' C86' C87' 120.0
C85' C86' H86B 120.0
C87' C86' H86B 120.0
C88' C87' C86' 120.0
C88' C87' H87B 120.0
C86' C87' H87B 120.0
C87' C88' C89' 120.0
C87' C88' H88B 120.0
C89' C88' H88B 120.0
C88' C89' C84' 120.0
C88' C89' H89B 120.0
C84' C89' H89B 120.0

loop_
_geom_bond_atom_site_label_1
_geom_bond_atom_site_label_2
_geom_bond_distance
Ti1 N6 1.907(4)
Ti1 N5 1.919(4)
Ti1 O1 2.125(3)
Ti1 N3 2.135(3)
Ti1 N1 2.156(3)
Ti1 O2 2.169(3)
Ti1 C21 2.528(4)
Ti1 C53 2.570(4)
N1 C21 1.313(5)
N1 C2 1.424(5)
N2 C12 1.425(5)
N2 C31 1.461(5)
N2 C32 1.465(5)
N3 C53 1.337(6)
N3 C34 1.424(6)
N4 C63 1.419(11)
N4 C44 1.436(9)
N4 C64 1.449(10)
N5 C66 1.454(7)
N5 C65 1.457(6)
N6 C67 1.434(6)
N6 C68 1.455(7)
O1 C21 1.288(4)
O2 C53 1.294(5)
C1 C2 1.380(5)
C1 C6 1.444(5)
C1 C11 1.497(6)
C2 C3 1.433(6)
C3 C4 1.358(6)
C3 H3 0.9500
C4 C5 1.417(6)
C4 H4 0.9500
C5 C6 1.421(6)
C5 C10 1.430(6)
C6 C7 1.424(5)
C7 C8 1.377(6)
C7 H7 0.9500
C8 C9 1.421(7)
C8 H8 0.9500
C9 C10 1.368(6)
C9 H9 0.9500
C10 H10 0.9500
C11 C12 1.383(6)
C11 C16 1.435(5)
C12 C13 1.435(6)
C13 C14 1.375(6)
C13 H13 0.9500
C14 C15 1.404(6)
C14 H14 0.9500
C15 C16 1.424(6)
C15 C20 1.428(6)
C16 C17 1.427(6)
C17 C18 1.371(6)
C17 H17 0.9500
C18 C19 1.412(6)
C18 H18 0.9500
C19 C20 1.353(6)
C19 H19 0.9500
C20 H20 0.9500
C21 C22 1.508(5)
C22 C27 1.383(6)
C22 C23 1.402(6)
C23 C24 1.393(6)
C23 C28 1.509(6)
C24 C25 1.380(6)
C24 H24 0.9500
C25 C26 1.375(6)
C25 C29 1.512(6)
C26 C27 1.425(6)
C26 H26 0.9500
C27 C30 1.500(6)
C28 H28A 0.9800
C28 H28B 0.9800
C28 H28C 0.9800
C29 H29A 0.9800
C29 H29B 0.9800
C29 H29C 0.9800
C30 H30A 0.9800
C30 H30B 0.9800
C30 H30C 0.9800
C31 H31A 0.9800
C31 H31B 0.9800
C31 H31C 0.9800
C32 H32A 0.9800
C32 H32B 0.9800
C32 H32C 0.9800
C33 C34 1.376(6)
C33 C38 1.445(7)
C33 C43 1.477(8)
C34 C35 1.413(7)
C35 C36 1.363(7)
C35 H35 0.9500
C36 C37 1.413(7)
C36 H36 0.9500
C37 C38 1.412(9)
C37 C42 1.412(7)
C38 C39 1.426(7)
C39 C40 1.396(9)
C39 H39 0.9500
C40 C41 1.384(11)
C40 H40 0.9500
C41 C42 1.344(8)
C41 H41 0.9500
C42 H42 0.9500
C43 C44 1.394(9)
C43 C48 1.452(8)
C44 C45 1.434(11)
C45 C46 1.351(12)
C45 H45 0.9500
C46 C47 1.429(11)
C46 H46 0.9500
C47 C48 1.394(9)
C47 C52 1.424(11)
C48 C49 1.408(8)
C49 C50 1.378(8)
C49 H49 0.9500
C50 C51 1.413(10)
C50 H50 0.9500
C51 C52 1.362(12)
C51 H51 0.9500
C52 H52 0.9500
C53 C54 1.486(6)
C54 C59 1.411(7)
C54 C55 1.413(7)
C55 C56 1.399(6)
C55 C60 1.510(7)
C56 C57 1.392(7)
C56 H56 0.9500
C57 C58 1.373(7)
C57 C61 1.523(7)
C58 C59 1.400(6)
C58 H58 0.9500
C59 C62 1.499(7)
C60 H60A 0.9800
C60 H60B 0.9800
C60 H60C 0.9800
C61 H61A 0.9800
C61 H61B 0.9800
C61 H61C 0.9800
C62 H62A 0.9800
C62 H62B 0.9800
C62 H62C 0.9800
C63 H63A 0.9800
C63 H63B 0.9800
C63 H63C 0.9800
C64 H64A 0.9800
C64 H64B 0.9800
C64 H64C 0.9800
C65 H65A 0.9800
C65 H65B 0.9800
C65 H65C 0.9800
C66 H66A 0.9800
C66 H66B 0.9800
C66 H66C 0.9800
C67 H67A 0.9800
C67 H67B 0.9800
C67 H67C 0.9800
C68 H68A 0.9800
C68 H68B 0.9800
C68 H68C 0.9800
C69 C70 1.522(6)
C69 H69A 0.9800
C69 H69B 0.9800
C69 H69C 0.9800
C70 C71 1.3900
C70 C75 1.3900
C71 C72 1.3900
C71 H71 0.9500
C72 C73 1.3900
C72 H72 0.9500
C73 C74 1.3900
C73 H73 0.9500
C74 C75 1.3900
C74 H74 0.9500
C75 H75 0.9500
C76 C77 1.507(6)
C76 H76A 0.9800
C76 H76B 0.9800
C76 H76C 0.9800
C77 C78 1.3900
C77 C82 1.3900
C78 C79 1.3900
C78 H78A 0.9500
C79 C80 1.3900
C79 H79A 0.9500
C80 C81 1.3900
C80 H80A 0.9500
C81 C82 1.3900
C81 H81A 0.9500
C82 H82A 0.9500
C76' C77' 1.498(8)
C76' H76D 0.9800
C76' H76E 0.9800
C76' H76F 0.9800
C77' C78' 1.3900
C77' C82' 1.3900
C78' C79' 1.3900
C78' H78B 0.9500
C79' C80' 1.3900
C79' H79B 0.9500
C80' C81' 1.3900
C80' H80B 0.9500
C81' C82' 1.3900
C81' H81B 0.9500
C82' H82B 0.9500
C83 C84 1.504(6)
C83 H83A 0.9800
C83 H83B 0.9800
C83 H83C 0.9800
C84 C85 1.3900
C84 C89 1.3900
C85 C86 1.3900
C85 H85A 0.9500
C86 C87 1.3900
C86 H86A 0.9500
C87 C88 1.3900
C87 H87A 0.9500
C88 C89 1.3900
C88 H88A 0.9500
C89 H89A 0.9500
C83' C84' 1.492(8)
C83' H83D 0.9800
C83' H83E 0.9800
C83' H83F 0.9800
C84' C85' 1.3900
C84' C89' 1.3900
C85' C86' 1.3900
C85' H85B 0.9500
C86' C87' 1.3900
C86' H86B 0.9500
C87' C88' 1.3900
C87' H87B 0.9500
C88' C89' 1.3900
C88' H88B 0.9500
C89' H89B 0.9500

loop_
_geom_torsion_atom_site_label_1
_geom_torsion_atom_site_label_2
_geom_torsion_atom_site_label_3
_geom_torsion_atom_site_label_4
_geom_torsion
N6 Ti1 N1 C21 174.0(2)
N5 Ti1 N1 C21 -85.4(3)
O1 Ti1 N1 C21 -6.6(2)
N3 Ti1 N1 C21 49.1(3)
O2 Ti1 N1 C21 82.9(2)
C53 Ti1 N1 C21 66.9(3)
N6 Ti1 N1 C2 20.6(4)
N5 Ti1 N1 C2 121.2(4)
O1 Ti1 N1 C2 -160.0(4)
N3 Ti1 N1 C2 -104.3(4)
O2 Ti1 N1 C2 -70.5(4)
C21 Ti1 N1 C2 -153.4(5)
C53 Ti1 N1 C2 -86.5(4)
N6 Ti1 N3 C53 -87.5(3)
N5 Ti1 N3 C53 170.1(3)
O1 Ti1 N3 C53 79.7(3)
N1 Ti1 N3 C53 33.0(4)
O2 Ti1 N3 C53 -6.2(2)
C21 Ti1 N3 C53 58.8(3)
N6 Ti1 N3 C34 116.8(4)
N5 Ti1 N3 C34 14.4(4)
O1 Ti1 N3 C34 -75.9(4)
N1 Ti1 N3 C34 -122.6(4)
O2 Ti1 N3 C34 -161.8(5)
C21 Ti1 N3 C34 -96.8(4)
C53 Ti1 N3 C34 -155.6(6)
N6 Ti1 N5 C66 165.8(4)
O1 Ti1 N5 C66 8.5(4)
N3 Ti1 N5 C66 -83.9(4)
N1 Ti1 N5 C66 68.1(4)
O2 Ti1 N5 C66 -74.0(6)
C21 Ti1 N5 C66 35.8(4)
C53 Ti1 N5 C66 -77.2(4)
N6 Ti1 N5 C65 -21.7(4)
O1 Ti1 N5 C65 -179.0(4)
N3 Ti1 N5 C65 88.5(4)
N1 Ti1 N5 C65 -119.4(4)
O2 Ti1 N5 C65 98.4(6)
C21 Ti1 N5 C65 -151.7(4)
C53 Ti1 N5 C65 95.3(4)
N5 Ti1 N6 C67 -60.7(4)
O1 Ti1 N6 C67 48.6(6)
N3 Ti1 N6 C67 -164.0(4)
N1 Ti1 N6 C67 49.9(4)
O2 Ti1 N6 C67 135.9(4)
C21 Ti1 N6 C67 53.8(5)
C53 Ti1 N6 C67 163.6(4)
N5 Ti1 N6 C68 140.1(5)
O1 Ti1 N6 C68 -110.6(5)
N3 Ti1 N6 C68 36.7(5)
N1 Ti1 N6 C68 -109.3(4)
O2 Ti1 N6 C68 -23.3(5)
C21 Ti1 N6 C68 -105.5(4)
C53 Ti1 N6 C68 4.4(5)
N6 Ti1 O1 C21 8.3(5)
N5 Ti1 O1 C21 119.3(2)
N3 Ti1 O1 C21 -140.9(2)
N1 Ti1 O1 C21 6.8(2)
O2 Ti1 O1 C21 -79.8(2)
C53 Ti1 O1 C21 -110.1(2)
N6 Ti1 O2 C53 116.4(3)
N5 Ti1 O2 C53 -4.7(6)
O1 Ti1 O2 C53 -87.7(3)
N3 Ti1 O2 C53 6.4(2)
N1 Ti1 O2 C53 -149.4(3)
C21 Ti1 O2 C53 -118.1(3)
C6 C1 C2 N1 174.7(3)
C11 C1 C2 N1 -7.0(6)
C6 C1 C2 C3 0.3(5)
C11 C1 C2 C3 178.6(3)
C21 N1 C2 C1 76.5(5)
Ti1 N1 C2 C1 -138.4(3)
C21 N1 C2 C3 -108.8(4)
Ti1 N1 C2 C3 36.3(5)
C1 C2 C3 C4 -2.1(6)
N1 C2 C3 C4 -177.1(4)
C2 C3 C4 C5 3.0(6)
C3 C4 C5 C6 -2.0(6)
C3 C4 C5 C10 -179.5(4)
C4 C5 C6 C7 179.4(3)
C10 C5 C6 C7 -3.0(5)
C4 C5 C6 C1 0.2(5)
C10 C5 C6 C1 177.8(3)
C2 C1 C6 C5 0.6(5)
C11 C1 C6 C5 -177.8(3)
C2 C1 C6 C7 -178.6(3)
C11 C1 C6 C7 3.0(5)
C5 C6 C7 C8 2.0(6)
C1 C6 C7 C8 -178.7(4)
C6 C7 C8 C9 0.0(6)
C7 C8 C9 C10 -1.1(6)
C8 C9 C10 C5 0.1(6)
C4 C5 C10 C9 179.5(4)
C6 C5 C10 C9 1.9(5)
C2 C1 C11 C12 75.7(5)
C6 C1 C11 C12 -106.0(4)
C2 C1 C11 C16 -108.4(4)
C6 C1 C11 C16 69.9(4)
C16 C11 C12 N2 -176.2(3)
C1 C11 C12 N2 -0.3(5)
C16 C11 C12 C13 2.5(5)
C1 C11 C12 C13 178.4(3)
C31 N2 C12 C11 -150.2(3)
C32 N2 C12 C11 81.4(4)
C31 N2 C12 C13 31.1(5)
C32 N2 C12 C13 -97.3(4)
C11 C12 C13 C14 -1.4(6)
N2 C12 C13 C14 177.3(4)
C12 C13 C14 C15 -1.1(6)
C13 C14 C15 C16 2.3(6)
C13 C14 C15 C20 -177.9(4)
C14 C15 C16 C17 179.1(4)
C20 C15 C16 C17 -0.7(5)
C14 C15 C16 C11 -1.1(5)
C20 C15 C16 C11 179.1(3)
C12 C11 C16 C15 -1.3(5)
C1 C11 C16 C15 -177.2(3)
C12 C11 C16 C17 178.5(3)
C1 C11 C16 C17 2.5(5)
C15 C16 C17 C18 1.6(6)
C11 C16 C17 C18 -178.2(4)
C16 C17 C18 C19 -1.1(6)
C17 C18 C19 C20 -0.4(7)
C18 C19 C20 C15 1.4(6)
C14 C15 C20 C19 179.4(4)
C16 C15 C20 C19 -0.8(6)
Ti1 O1 C21 N1 -10.8(3)
Ti1 O1 C21 C22 168.7(3)
C2 N1 C21 O1 167.1(4)
Ti1 N1 C21 O1 10.6(3)
C2 N1 C21 C22 -12.4(6)
Ti1 N1 C21 C22 -168.9(4)
C2 N1 C21 Ti1 156.5(4)
N6 Ti1 C21 O1 -175.9(2)
N5 Ti1 C21 O1 -64.2(2)
N3 Ti1 C21 O1 44.4(3)
N1 Ti1 C21 O1 -168.5(4)
O2 Ti1 C21 O1 97.6(2)
C53 Ti1 C21 O1 71.0(2)
N6 Ti1 C21 N1 -7.4(3)
N5 Ti1 C21 N1 104.3(3)
O1 Ti1 C21 N1 168.5(4)
N3 Ti1 C21 N1 -147.2(2)
O2 Ti1 C21 N1 -94.0(2)
C53 Ti1 C21 N1 -120.5(2)
N6 Ti1 C21 C22 118.5(15)
N5 Ti1 C21 C22 -129.8(15)
O1 Ti1 C21 C22 -65.6(15)
N3 Ti1 C21 C22 -21.3(16)
N1 Ti1 C21 C22 125.9(16)
O2 Ti1 C21 C22 31.9(15)
C53 Ti1 C21 C22 5.4(15)
O1 C21 C22 C27 -106.6(4)
N1 C21 C22 C27 72.9(5)
Ti1 C21 C22 C27 -46.7(17)
O1 C21 C22 C23 69.0(5)
N1 C21 C22 C23 -111.6(5)
Ti1 C21 C22 C23 128.9(14)
C27 C22 C23 C24 -2.0(6)
C21 C22 C23 C24 -177.6(3)
C27 C22 C23 C28 177.0(4)
C21 C22 C23 C28 1.5(5)
C22 C23 C24 C25 0.2(6)
C28 C23 C24 C25 -178.9(4)
C23 C24 C25 C26 1.8(7)
C23 C24 C25 C29 179.2(4)
C24 C25 C26 C27 -2.0(7)
C29 C25 C26 C27 -179.4(5)
C23 C22 C27 C26 1.9(6)
C21 C22 C27 C26 177.2(4)
C23 C22 C27 C30 -176.4(4)
C21 C22 C27 C30 -1.0(6)
C25 C26 C27 C22 0.2(7)
C25 C26 C27 C30 178.5(4)
C38 C33 C34 C35 1.7(7)
C43 C33 C34 C35 -179.8(5)
C38 C33 C34 N3 178.9(4)
C43 C33 C34 N3 -2.5(8)
C53 N3 C34 C33 79.3(6)
Ti1 N3 C34 C33 -131.4(4)
C53 N3 C34 C35 -103.3(5)
Ti1 N3 C34 C35 46.0(6)
C33 C34 C35 C36 -2.3(7)
N3 C34 C35 C36 -179.7(4)
C34 C35 C36 C37 0.8(8)
C35 C36 C37 C38 1.0(8)
C35 C36 C37 C42 -178.6(5)
C42 C37 C38 C39 -1.7(8)
C36 C37 C38 C39 178.7(5)
C42 C37 C38 C33 178.1(5)
C36 C37 C38 C33 -1.6(8)
C34 C33 C38 C37 0.2(8)
C43 C33 C38 C37 -178.4(5)
C34 C33 C38 C39 180.0(5)
C43 C33 C38 C39 1.4(8)
C37 C38 C39 C40 2.1(9)
C33 C38 C39 C40 -177.6(6)
C38 C39 C40 C41 -0.3(11)
C39 C40 C41 C42 -2.0(11)
C40 C41 C42 C37 2.5(10)
C38 C37 C42 C41 -0.6(9)
C36 C37 C42 C41 179.0(6)
C34 C33 C43 C44 75.6(6)
C38 C33 C43 C44 -105.9(6)
C34 C33 C43 C48 -108.2(5)
C38 C33 C43 C48 70.4(6)
C48 C43 C44 C45 3.7(7)
C33 C43 C44 C45 179.9(4)
C48 C43 C44 N4 -177.5(4)
C33 C43 C44 N4 -1.2(7)
C63 N4 C44 C43 62.7(7)
C64 N4 C44 C43 -164.8(5)
C63 N4 C44 C45 -118.4(8)
C64 N4 C44 C45 14.1(7)
C43 C44 C45 C46 -3.7(9)
N4 C44 C45 C46 177.4(6)
C44 C45 C46 C47 1.1(10)
C45 C46 C47 C48 1.5(9)
C45 C46 C47 C52 -179.2(6)
C52 C47 C48 C49 -1.6(8)
C46 C47 C48 C49 177.7(5)
C52 C47 C48 C43 179.2(5)
C46 C47 C48 C43 -1.4(8)
C44 C43 C48 C47 -1.2(7)
C33 C43 C48 C47 -177.6(4)
C44 C43 C48 C49 179.7(4)
C33 C43 C48 C49 3.3(7)
C47 C48 C49 C50 2.1(7)
C43 C48 C49 C50 -178.8(5)
C48 C49 C50 C51 -0.4(8)
C49 C50 C51 C52 -2.0(9)
C50 C51 C52 C47 2.4(10)
C48 C47 C52 C51 -0.6(9)
C46 C47 C52 C51 -179.9(6)
Ti1 O2 C53 N3 -9.7(4)
Ti1 O2 C53 C54 169.8(4)
C34 N3 C53 O2 169.4(4)
Ti1 N3 C53 O2 9.9(4)
C34 N3 C53 C54 -10.2(7)
Ti1 N3 C53 C54 -169.6(4)
C34 N3 C53 Ti1 159.5(5)
N6 Ti1 C53 O2 -67.4(3)
N5 Ti1 C53 O2 177.9(2)
O1 Ti1 C53 O2 90.8(2)
N3 Ti1 C53 O2 -169.2(4)
N1 Ti1 C53 O2 33.1(3)
C21 Ti1 C53 O2 61.9(3)
N6 Ti1 C53 N3 101.7(3)
N5 Ti1 C53 N3 -12.9(4)
O1 Ti1 C53 N3 -100.1(3)
N1 Ti1 C53 N3 -157.7(3)
O2 Ti1 C53 N3 169.2(4)
C21 Ti1 C53 N3 -128.9(3)
N6 Ti1 C53 C54 -138(2)
N5 Ti1 C53 C54 108(2)
O1 Ti1 C53 C54 21(2)
N3 Ti1 C53 C54 121(2)
N1 Ti1 C53 C54 -37(2)
O2 Ti1 C53 C54 -70(2)
C21 Ti1 C53 C54 -8(2)
O2 C53 C54 C59 67.4(5)
N3 C53 C54 C59 -113.1(5)
Ti1 C53 C54 C59 132(2)
O2 C53 C54 C55 -104.8(5)
N3 C53 C54 C55 74.8(6)
Ti1 C53 C54 C55 -40(2)
C59 C54 C55 C56 3.4(6)
C53 C54 C55 C56 175.3(4)
C59 C54 C55 C60 -175.4(4)
C53 C54 C55 C60 -3.5(6)
C54 C55 C56 C57 -1.7(7)
C60 C55 C56 C57 177.1(4)
C55 C56 C57 C58 -0.3(7)
C55 C56 C57 C61 179.5(5)
C56 C57 C58 C59 0.6(7)
C61 C57 C58 C59 -179.2(5)
C57 C58 C59 C54 1.1(7)
C57 C58 C59 C62 -179.0(4)
C55 C54 C59 C58 -3.1(6)
C53 C54 C59 C58 -175.3(4)
C55 C54 C59 C62 177.0(4)
C53 C54 C59 C62 4.8(5)
C75 C70 C71 C72 0.0
C69 C70 C71 C72 -173.9(5)
C70 C71 C72 C73 0.0
C71 C72 C73 C74 0.0
C72 C73 C74 C75 0.0
C73 C74 C75 C70 0.0
C71 C70 C75 C74 0.0
C69 C70 C75 C74 173.9(5)
C82 C77 C78 C79 0.0
C76 C77 C78 C79 180.00(9)
C77 C78 C79 C80 0.0
C78 C79 C80 C81 0.0
C79 C80 C81 C82 0.0
C80 C81 C82 C77 0.0
C78 C77 C82 C81 0.0
C76 C77 C82 C81 180.00(9)
C82' C77' C78' C79' 0.0
C76' C77' C78' C79' 179.99(9)
C77' C78' C79' C80' 0.0
C78' C79' C80' C81' 0.0
C79' C80' C81' C82' 0.0
C80' C81' C82' C77' 0.0
C78' C77' C82' C81' 0.0
C76' C77' C82' C81' -179.99(9)
C89 C84 C85 C86 0.0
C83 C84 C85 C86 179.99(9)
C84 C85 C86 C87 0.0
C85 C86 C87 C88 0.0
C86 C87 C88 C89 0.0
C87 C88 C89 C84 0.0
C85 C84 C89 C88 0.0
C83 C84 C89 C88 -179.99(9)
C89' C84' C85' C86' 0.0
C83' C84' C85' C86' 179.99(9)
C84' C85' C86' C87' 0.0
C85' C86' C87' C88' 0.0
C86' C87' C88' C89' 0.0
C87' C88' C89' C84' 0.0
C85' C84' C89' C88' 0.0
C83' C84' C89' C88' -179.99(9)
